data_7718344
loop_
_publ_author_name
'Volkov, Sergey'
'Yang, Xia'
'Kireev, Vadim'
'Banaru, Alexander'
'Han, Shujuan'
'Gosteva, Alevtina'
'Arsent'ev, Maxim'
'Charkin, Dmitri'
'Povolotskiy, Alexey'
'Savchenko, Yevgeny'
'Krzhizhanovskaya, Maria'
'Vorobiev, Stepan'
'Vaitieva, Yulia'
'Aksenov, Sergey'
'Zhang, Fangfang'

_publ_section_title
;
 Expanding silver fluorooxoborate crystal chemistry:
 Ag<sub>2</sub>B<sub>5</sub>O<sub>8</sub>F with 3D double interpenetrating
 frameworks and Ag<sub>3</sub>B<sub>5</sub>O<sub>8</sub>F<sub>2</sub> with
 2D layers.
;
_journal_issue 15
_journal_name_full 'Dalton transactions (Cambridge, England : 2003)'
_journal_page_first 6020
_journal_page_last 6024
_journal_paper_doi 10.1039/d5dt00263j
_journal_volume 54
_journal_year 2025
_chemical_formula_sum 'Ag2 B5 F O8'
_chemical_formula_weight 416.8
_space_group_IT_number 61
_space_group_name_Hall '-P 2ac 2ab'
_space_group_name_H-M_alt 'P b c a'
_symmetry_cell_setting orthorhombic
_symmetry_Int_Tables_number 61
_symmetry_space_group_name_Hall '-P 2ac 2ab'
_symmetry_space_group_name_H-M 'P b c a'
_audit_update_record
;
2024-10-28 deposited with the CCDC.	2025-03-17 downloaded from the CCDC.
;
_cell_angle_alpha 90
_cell_angle_beta 90
_cell_angle_gamma 90
_cell_formula_units_Z 8
_cell_length_a 9.2919(2)
_cell_length_b 13.6376(3)
_cell_length_c 10.4234(2)
_cell_measurement_reflns_used 13070
_cell_measurement_temperature 293
_cell_measurement_theta_max 30.72
_cell_measurement_theta_min 3.91
_cell_volume 1320.85(5)
_computing_cell_refinement 'CrysAlisPro 1.171.41.123a (Rigaku OD, 2022)'
_computing_data_collection 'CrysAlisPro 1.171.41.123a (Rigaku OD, 2022)'
_computing_data_reduction 'CrysAlisPro 1.171.41.123a (Rigaku OD, 2022)'
_diffrn_ambient_temperature 293
_diffrn_detector 'Hybrid Pixel Array Detector'
_diffrn_detector_area_resol_mean 10.0000
_diffrn_measured_fraction_theta_full 0.98
_diffrn_measured_fraction_theta_max 0.9
_diffrn_measurement_device 'four-circle diffractometer'
_diffrn_measurement_device_type 'XtaLAB Synergy, Dualflex, HyPix'
_diffrn_measurement_method '\w scans'
_diffrn_radiation_monochromator mirror
_diffrn_radiation_probe x-ray
_diffrn_radiation_source 'X-ray tube'
_diffrn_radiation_type 'Mo K\a'
_diffrn_radiation_wavelength 0.71073
_diffrn_reflns_av_R_equivalents 0.0368
_diffrn_reflns_av_unetI/netI 0.0183
_diffrn_reflns_limit_h_max 11
_diffrn_reflns_limit_h_min -12
_diffrn_reflns_limit_k_max 19
_diffrn_reflns_limit_k_min -19
_diffrn_reflns_limit_l_max 14
_diffrn_reflns_limit_l_min -14
_diffrn_reflns_number 20226
_diffrn_reflns_theta_full 29.36
_diffrn_reflns_theta_max 30.99
_diffrn_reflns_theta_min 3.57
_diffrn_source 'micro-focus sealed X-ray tube'
_exptl_absorpt_coefficient_mu 5.975
_exptl_absorpt_correction_T_max 1
_exptl_absorpt_correction_T_min 0.719
_exptl_absorpt_correction_type multi-scan
_exptl_absorpt_process_details
;
CrysAlisPro 1.171.41.123a (Rigaku Oxford Diffraction, 2022)
Empirical absorption correction using spherical harmonics,
implemented in SCALE3 ABSPACK scaling algorithm.
;
_exptl_crystal_density_diffrn 4.1917
_exptl_crystal_description prizm
_exptl_crystal_F_000 1536
_exptl_crystal_size_max 0.12
_exptl_crystal_size_mid 0.08
_exptl_crystal_size_min 0.04
_refine_diff_density_max 0.38
_refine_diff_density_min -0.73
_refine_ls_extinction_method none
_refine_ls_goodness_of_fit_gt 1.23
_refine_ls_goodness_of_fit_ref 1.16
_refine_ls_number_constraints 0
_refine_ls_number_parameters 145
_refine_ls_number_reflns 1820
_refine_ls_number_restraints 0
_refine_ls_R_factor_all 0.0237
_refine_ls_R_factor_gt 0.0172
_refine_ls_shift/su_max 0.0356
_refine_ls_shift/su_mean 0.0058
_refine_ls_structure_factor_coef F
_refine_ls_weighting_details w=1/(\s^2^(F)+0.0001F^2^)
_refine_ls_weighting_scheme sigma
_refine_ls_wR_factor_gt 0.0193
_refine_ls_wR_factor_ref 0.0200
_reflns_number_gt 1526
_reflns_number_total 1820
_reflns_threshold_expression I>3\s(I)
_cod_data_source_file d5dt00263j2.cif
_cod_data_source_block Ag2B5O8F
_cod_depositor_comments
;
The following automatic conversions were performed:

data item '_diffrn_radiation_probe' value 'X-ray' was changed to
'x-ray' in accordance with the
/home/data/users/saulius/crontab/automatic-downloads/rss-feeds/RSC/lib/dictionaries/cif_core.dic
dictionary named 'cif_core.dic' version 2.4.2 last updated on
2011-04-26.

Automatic conversion script
Id: cif_fix_values 8170 2020-07-09 18:12:32Z antanas 

 Adding full bibliography for 7718344--7718345.cif.
;
_cod_original_cell_volume 1320.84(5)
_cod_original_sg_symbol_Hall '-P -2xab;-2ybc;-2zac'
_cod_database_code 7718344

loop_
_space_group_symop_id
_space_group_symop_operation_xyz
1 x,y,z
2 -x+1/2,-y,z+1/2
3 -x,y+1/2,-z+1/2
4 x+1/2,-y+1/2,-z
5 -x,-y,-z
6 x+1/2,y,-z+1/2
7 x,-y+1/2,z+1/2
8 -x+1/2,y+1/2,z

loop_
_atom_site_label
_atom_site_type_symbol
_atom_site_fract_x
_atom_site_fract_y
_atom_site_fract_z
_atom_site_adp_type
_atom_site_U_iso_or_equiv
_atom_site_site_symmetry_multiplicity
_atom_site_occupancy
_atom_site_calc_flag
_atom_site_refinement_flags
_atom_site_disorder_assembly
_atom_site_disorder_group
Ag1 Ag 0.505739(18) 0.626863(13) 0.031995(15) Uani 0.02064(6) 8 1 d . . .
Ag2 Ag 0.174981(17) 0.602308(13) -0.023535(14) Uani 0.01763(5) 8 1 d . . .
O1 O 0.44416(14) 0.71200(10) 0.43692(13) Uani 0.0121(4) 8 1 d . . .
O2 O 0.27240(14) 0.57794(10) 0.40654(13) Uani 0.0128(4) 8 1 d . . .
O3 O 0.42773(13) 0.58795(10) 0.59329(12) Uani 0.0101(4) 8 1 d . . .
O4 O 0.22711(14) 0.69909(10) 0.56382(13) Uani 0.0119(4) 8 1 d . . .
O5 O 0.20833(14) 0.53746(10) 0.19067(12) Uani 0.0110(4) 8 1 d . . .
O6 O 0.39130(13) 0.65118(10) 0.22838(12) Uani 0.0112(4) 8 1 d . . .
O7 O 0.27166(14) 0.62975(10) 0.77006(12) Uani 0.0111(4) 8 1 d . . .
O8 O 0.59012(13) 0.75243(9) 0.25386(14) Uani 0.0112(4) 8 1 d . . .
F1 F 0.48074(11) 0.54029(9) 0.80558(11) Uani 0.0133(3) 8 1 d . . .
B1 B 0.3446(2) 0.64280(16) 0.5029(2) Uani 0.0095(5) 8 1 d . . .
B2 B 0.2887(2) 0.58704(15) 0.2780(2) Uani 0.0095(5) 8 1 d . . .
B3 B 0.3693(2) 0.55605(15) 0.71212(19) Uani 0.0085(5) 8 1 d . . .
B4 B 0.4760(2) 0.70684(15) 0.3108(2) Uani 0.0096(5) 8 1 d . . .
B5 B 0.1976(2) 0.69125(15) 0.6913(2) Uani 0.0086(5) 8 1 d . . .

loop_
_atom_site_aniso_label
_atom_site_aniso_type_symbol
_atom_site_aniso_U_11
_atom_site_aniso_U_22
_atom_site_aniso_U_33
_atom_site_aniso_U_12
_atom_site_aniso_U_13
_atom_site_aniso_U_23
Ag1 Ag 0.01947(10) 0.02765(11) 0.01482(10) 0.00004(6) 0.00587(6) 0.00325(6)
Ag2 Ag 0.01541(9) 0.02621(10) 0.01128(9) 0.00179(6) 0.00117(5) 0.00120(6)
O1 O 0.0136(6) 0.0135(6) 0.0092(6) -0.0049(5) 0.0007(5) 0.0007(5)
O2 O 0.0130(6) 0.0162(6) 0.0091(6) -0.0064(5) 0.0002(5) 0.0000(5)
O3 O 0.0079(6) 0.0126(6) 0.0099(6) -0.0007(5) 0.0012(5) 0.0013(5)
O4 O 0.0106(6) 0.0187(7) 0.0065(6) 0.0042(5) 0.0004(5) 0.0013(5)
O5 O 0.0122(6) 0.0123(6) 0.0084(6) -0.0034(5) -0.0014(5) 0.0002(5)
O6 O 0.0105(6) 0.0155(6) 0.0076(6) -0.0043(5) -0.0001(5) -0.0003(5)
O7 O 0.0117(6) 0.0136(7) 0.0079(6) 0.0032(5) 0.0015(5) 0.0015(5)
O8 O 0.0102(7) 0.0138(6) 0.0096(6) -0.0038(5) 0.0004(5) 0.0006(5)
F1 F 0.0101(5) 0.0170(6) 0.0127(5) 0.0015(4) -0.0043(4) 0.0010(4)
B1 B 0.0082(10) 0.0107(9) 0.0096(9) -0.0018(7) -0.0004(8) 0.0020(8)
B2 B 0.0094(9) 0.0092(9) 0.0100(10) -0.0014(7) -0.0003(7) -0.0018(7)
B3 B 0.0069(8) 0.0106(9) 0.0081(9) -0.0004(7) -0.0019(7) -0.0007(7)
B4 B 0.0096(9) 0.0103(9) 0.0091(9) -0.0004(7) 0.0002(7) 0.0012(8)
B5 B 0.0074(9) 0.0112(9) 0.0073(9) 0.0002(7) -0.0016(7) -0.0013(7)

loop_
_atom_type_symbol
_atom_type_scat_dispersion_real
_atom_type_scat_dispersion_imag
_atom_type_scat_source
Ag -0.8971 1.1015 'International Tables Vol C tables 4.2.6.8 and 6.1.1.1'
B 0.0013 0.0007 'International Tables Vol C tables 4.2.6.8 and 6.1.1.1'
F 0.0171 0.0103 'International Tables Vol C tables 4.2.6.8 and 6.1.1.1'
O 0.0106 0.0060 'International Tables Vol C tables 4.2.6.8 and 6.1.1.1'

loop_
_exptl_crystal_face_index_h
_exptl_crystal_face_index_k
_exptl_crystal_face_index_l
_exptl_crystal_face_perp_dist
? ? ? ?

loop_
_geom_angle_atom_site_label_1
_geom_angle_atom_site_label_2
_geom_angle_atom_site_label_3
_geom_angle_site_symmetry_1
_geom_angle_site_symmetry_2
_geom_angle_site_symmetry_3
_geom_angle
_geom_angle_publ_flag
O1 Ag1 O2 7_564 . 6_555 122.48(4) ?
O1 Ag1 O4 7_564 . 6_555 71.31(4) ?
O1 Ag1 O6 7_564 . . 96.88(5) ?
O1 Ag1 F1 7_564 . 1_554 91.07(4) ?
O1 Ag1 F1 7_564 . 5_666 163.70(4) ?
O2 Ag1 O4 6_555 . 6_555 54.76(4) ?
O2 Ag1 O6 6_555 . . 104.51(4) ?
O2 Ag1 F1 6_555 . 1_554 100.69(4) ?
O2 Ag1 F1 6_555 . 5_666 67.17(4) ?
O4 Ag1 O6 6_555 . . 132.30(5) ?
O4 Ag1 F1 6_555 . 1_554 83.77(4) ?
O4 Ag1 F1 6_555 . 5_666 121.31(4) ?
O6 Ag1 F1 . . 1_554 143.70(4) ?
O6 Ag1 F1 . . 5_666 67.12(4) ?
F1 Ag1 F1 1_554 . 5_666 100.20(3) ?
O1 Ag2 O2 6_455 . 2_564 138.21(4) ?
O1 Ag2 O3 6_455 . 6_455 53.50(4) ?
O1 Ag2 O4 6_455 . 7_564 61.42(4) ?
O1 Ag2 O5 6_455 . . 89.76(4) ?
O1 Ag2 O7 6_455 . 1_554 120.44(4) ?
O1 Ag2 F1 6_455 . 1_554 159.60(3) ?
O1 Ag2 F1 6_455 . 6_455 90.28(3) ?
O2 Ag2 O3 2_564 . 6_455 91.02(4) ?
O2 Ag2 O4 2_564 . 7_564 159.48(4) ?
O2 Ag2 O5 2_564 . . 83.66(4) ?
O2 Ag2 O7 2_564 . 1_554 79.84(4) ?
O2 Ag2 F1 2_564 . 1_554 58.13(3) ?
O2 Ag2 F1 2_564 . 6_455 68.89(3) ?
O3 Ag2 O4 6_455 . 7_564 109.21(4) ?
O3 Ag2 O5 6_455 . . 111.67(4) ?
O3 Ag2 O7 6_455 . 1_554 95.76(4) ?
O3 Ag2 F1 6_455 . 1_554 127.30(4) ?
O3 Ag2 F1 6_455 . 6_455 41.32(3) ?
O4 Ag2 O5 7_564 . . 91.73(4) ?
O4 Ag2 O7 7_564 . 1_554 94.28(4) ?
O4 Ag2 F1 7_564 . 1_554 104.66(3) ?
O4 Ag2 F1 7_564 . 6_455 124.58(3) ?
O5 Ag2 O7 . . 1_554 148.14(4) ?
O5 Ag2 F1 . . 1_554 106.29(4) ?
O5 Ag2 F1 . . 6_455 137.84(4) ?
O7 Ag2 F1 1_554 . 1_554 42.01(4) ?
O7 Ag2 F1 1_554 . 6_455 58.46(4) ?
F1 Ag2 F1 1_554 . 6_455 86.15(3) ?
O1 B1 O2 . . . 110.05(15) ?
O1 B1 O3 . . . 107.46(14) ?
O1 B1 O4 . . . 109.15(15) ?
O2 B1 O3 . . . 112.03(16) ?
O2 B1 O4 . . . 105.32(14) ?
O3 B1 O4 . . . 112.81(15) ?
O2 B2 O5 . . . 123.77(17) ?
O2 B2 O6 . . . 120.10(17) ?
O5 B2 O6 . . . 116.12(17) ?
O3 B3 O5 . . 2_565 108.54(15) ?
O3 B3 O7 . . . 112.43(15) ?
O3 B3 F1 . . . 111.17(15) ?
O5 B3 O7 2_565 . . 110.31(15) ?
O5 B3 F1 2_565 . . 108.91(15) ?
O7 B3 F1 . . . 105.42(14) ?
O1 B4 O6 . . . 120.40(17) ?
O1 B4 O8 . . . 124.78(17) ?
O6 B4 O8 . . . 114.82(16) ?
O4 B5 O7 . . . 122.41(17) ?
O4 B5 O8 . . 4_466 120.33(17) ?
O7 B5 O8 . . 4_466 117.26(17) ?

loop_
_geom_bond_atom_site_label_1
_geom_bond_atom_site_label_2
_geom_bond_site_symmetry_1
_geom_bond_site_symmetry_2
_geom_bond_distance
_geom_bond_publ_flag
Ag1 O1 . 7_564 2.4776(14) ?
Ag1 O2 . 6_555 2.6448(13) ?
Ag1 O4 . 6_555 2.4897(13) ?
Ag1 O6 . . 2.3304(13) ?
Ag1 F1 . 1_554 2.6490(11) ?
Ag1 F1 . 5_666 2.8423(12) ?
Ag2 O1 . 6_455 2.7664(13) ?
Ag2 O2 . 2_564 2.6102(14) ?
Ag2 O3 . 6_455 2.4177(12) ?
Ag2 O4 . 7_564 2.8982(14) ?
Ag2 O5 . . 2.4214(13) ?
Ag2 O7 . 1_554 2.3613(13) ?
Ag2 F1 . 1_554 3.4582(11) ?
Ag2 F1 . 6_455 3.5519(11) ?
B1 O1 . . 1.490(2) ?
B1 O2 . . 1.497(2) ?
B1 O3 . . 1.430(2) ?
B1 O4 . . 1.478(2) ?
B2 O2 . . 1.354(2) ?
B2 O5 . . 1.358(2) ?
B2 O6 . . 1.393(2) ?
B3 O3 . . 1.421(2) ?
B3 O5 . 2_565 1.482(2) ?
B3 O7 . . 1.483(2) ?
B3 F1 . . 1.438(2) ?
B4 O1 . . 1.349(2) ?
B4 O6 . . 1.391(2) ?
B4 O8 . . 1.365(2) ?
B5 O4 . . 1.361(2) ?
B5 O7 . . 1.360(2) ?
B5 O8 . 4_466 1.384(2) ?

loop_
_geom_hbond_atom_site_label_D
_geom_hbond_atom_site_label_H
_geom_hbond_atom_site_label_A
_geom_hbond_site_symmetry_D
_geom_hbond_site_symmetry_H
_geom_hbond_site_symmetry_A
_geom_hbond_distance_DH
_geom_hbond_distance_HA
_geom_hbond_distance_DA
_geom_hbond_angle_DHA
_geom_hbond_publ_flag
? ? ? ? ? ? ? ? ? ? ?

loop_
_geom_torsion_atom_site_label_1
_geom_torsion_atom_site_label_2
_geom_torsion_atom_site_label_3
_geom_torsion_atom_site_label_4
_geom_torsion_site_symmetry_1
_geom_torsion_site_symmetry_2
_geom_torsion_site_symmetry_3
_geom_torsion_site_symmetry_4
_geom_torsion
_geom_torsion_publ_flag
? ? ? ? ? ? ? ? ? ?

loop_
_restr_angle_atom_site_label_1
_restr_angle_site_symmetry_1
_restr_angle_atom_site_label_2
_restr_angle_site_symmetry_2
_restr_angle_atom_site_label_3
_restr_angle_site_symmetry_3
_restr_angle_target
_restr_angle_target_weight_param
? ? ? ? ? ? ? ?

loop_
_restr_distance_atom_site_label_1
_restr_distance_site_symmetry_1
_restr_distance_atom_site_label_2
_restr_distance_site_symmetry_2
_restr_distance_target
_restr_distance_target_weight_param
? ? ? ? ? ?

loop_
_restr_equal_angle_atom_site_label_1
_restr_equal_angle_site_symmetry_1
_restr_equal_angle_atom_site_label_2
_restr_equal_angle_site_symmetry_2
_restr_equal_angle_atom_site_label_3
_restr_equal_angle_site_symmetry_3
_restr_equal_angle_class_class_id
_restr_equal_angle_class_target_weight_param
? ? ? ? ? ? ? ?

loop_
_restr_equal_distance_atom_site_label_1
_restr_equal_distance_site_symmetry_1
_restr_equal_distance_atom_site_label_2
_restr_equal_distance_site_symmetry_2
_restr_equal_distance_class_class_id
_restr_equal_distance_class_target_weight_param
? ? ? ? ? ?

loop_
_restr_equal_torsion_atom_site_label_1
_restr_equal_torsion_site_symmetry_1
_restr_equal_torsion_atom_site_label_2
_restr_equal_torsion_site_symmetry_2
_restr_equal_torsion_atom_site_label_3
_restr_equal_torsion_site_symmetry_3
_restr_equal_torsion_atom_site_label_4
_restr_equal_torsion_site_symmetry_4
_restr_equal_torsion_class_class_id
_restr_equal_torsion_class_target_weight_param
? ? ? ? ? ? ? ? ? ?

loop_
_restr_torsion_atom_site_label_1
_restr_torsion_site_symmetry_1
_restr_torsion_atom_site_label_2
_restr_torsion_site_symmetry_2
_restr_torsion_atom_site_label_3
_restr_torsion_site_symmetry_3
_restr_torsion_atom_site_label_4
_restr_torsion_site_symmetry_4
_restr_torsion_angle_target
_restr_torsion_weight_param
? ? ? ? ? ? ? ? ? ?

loop_
_twin_individual_id
_twin_individual_mass_fraction_refined
_twin_individual_twin_matrix_11
_twin_individual_twin_matrix_12
_twin_individual_twin_matrix_13
_twin_individual_twin_matrix_21
_twin_individual_twin_matrix_22
_twin_individual_twin_matrix_23
_twin_individual_twin_matrix_31
_twin_individual_twin_matrix_32
_twin_individual_twin_matrix_33
? ? ? ? ? ? ? ? ? ? ?

loop_
_jana_atom_site_adp_c_label
_jana_atom_site_adp_c_type_symbol
_jana_atom_site_adp_c_111
_jana_atom_site_adp_c_112
_jana_atom_site_adp_c_113
_jana_atom_site_adp_c_122
_jana_atom_site_adp_c_123
_jana_atom_site_adp_c_133
_jana_atom_site_adp_c_222
_jana_atom_site_adp_c_223
_jana_atom_site_adp_c_233
_jana_atom_site_adp_c_333
? ? ? ? ? ? ? ? ? ? ? ?

loop_
_jana_atom_site_adp_d_label
_jana_atom_site_adp_d_type_symbol
_jana_atom_site_adp_d_1111
_jana_atom_site_adp_d_1112
_jana_atom_site_adp_d_1113
_jana_atom_site_adp_d_1122
_jana_atom_site_adp_d_1123
_jana_atom_site_adp_d_1133
_jana_atom_site_adp_d_1222
_jana_atom_site_adp_d_1223
_jana_atom_site_adp_d_1233
_jana_atom_site_adp_d_1333
_jana_atom_site_adp_d_2222
_jana_atom_site_adp_d_2223
_jana_atom_site_adp_d_2233
_jana_atom_site_adp_d_2333
_jana_atom_site_adp_d_3333
? ? ? ? ? ? ? ? ? ? ? ? ? ? ? ? ?

loop_
_jana_atom_site_adp_e_label
_jana_atom_site_adp_e_type_symbol
_jana_atom_site_adp_e_11111
_jana_atom_site_adp_e_11112
_jana_atom_site_adp_e_11113
_jana_atom_site_adp_e_11122
_jana_atom_site_adp_e_11123
_jana_atom_site_adp_e_11133
_jana_atom_site_adp_e_11222
_jana_atom_site_adp_e_11223
_jana_atom_site_adp_e_11233
_jana_atom_site_adp_e_11333
_jana_atom_site_adp_e_12222
_jana_atom_site_adp_e_12223
_jana_atom_site_adp_e_12233
_jana_atom_site_adp_e_12333
_jana_atom_site_adp_e_13333
_jana_atom_site_adp_e_22222
_jana_atom_site_adp_e_22223
_jana_atom_site_adp_e_22233
_jana_atom_site_adp_e_22333
_jana_atom_site_adp_e_23333
_jana_atom_site_adp_e_33333
? ? ? ? ? ? ? ? ? ? ? ? ? ? ? ? ? ? ? ? ? ? ?

loop_
_jana_atom_site_adp_f_label
_jana_atom_site_adp_f_type_symbol
_jana_atom_site_adp_f_111111
_jana_atom_site_adp_f_111112
_jana_atom_site_adp_f_111113
_jana_atom_site_adp_f_111122
_jana_atom_site_adp_f_111123
_jana_atom_site_adp_f_111133
_jana_atom_site_adp_f_111222
_jana_atom_site_adp_f_111223
_jana_atom_site_adp_f_111233
_jana_atom_site_adp_f_111333
_jana_atom_site_adp_f_112222
_jana_atom_site_adp_f_112223
_jana_atom_site_adp_f_112233
_jana_atom_site_adp_f_112333
_jana_atom_site_adp_f_113333
_jana_atom_site_adp_f_122222
_jana_atom_site_adp_f_122223
_jana_atom_site_adp_f_122233
_jana_atom_site_adp_f_122333
_jana_atom_site_adp_f_123333
_jana_atom_site_adp_f_133333
_jana_atom_site_adp_f_222222
_jana_atom_site_adp_f_222223
_jana_atom_site_adp_f_222233
_jana_atom_site_adp_f_222333
_jana_atom_site_adp_f_223333
_jana_atom_site_adp_f_233333
_jana_atom_site_adp_f_333333
? ? ? ? ? ? ? ? ? ? ? ? ? ? ? ? ? ? ? ? ? ? ? ? ? ? ? ? ? ?
